data_4072860
loop_
_publ_author_name
'Young, Kenneth J. H.'
'Mironov, Oleg A.'
'Periana, Roy A.'

_publ_section_title
;
 Stoichiometric Oxy Functionalization and CH Activation Studies of
 Cyclometalated Iridium(III) 6-Phenyl-2,2&#x2018;-Bipyridine Hydrocarbyl
 Complexes
;
_journal_issue 9
_journal_name_full Organometallics
_journal_page_first 2137
_journal_paper_doi 10.1021/om0611002
_journal_volume 26
_journal_year 2007
_chemical_formula_sum 'C49 H48 Cl9 F3 Ir N5 O5 S'
_chemical_formula_weight 1387.23
_chemical_name_systematic
; 
 ? 
;
_space_group_IT_number 2
_symmetry_cell_setting triclinic
_symmetry_space_group_name_Hall '-P 1'
_symmetry_space_group_name_H-M 'P -1'
_atom_sites_solution_hydrogens geom
_atom_sites_solution_primary direct
_atom_sites_solution_secondary difmap
_audit_creation_method SHELXL-97
_cell_angle_alpha 80.320(3)
_cell_angle_beta 74.116(2)
_cell_angle_gamma 83.202(2)
_cell_formula_units_Z 2
_cell_length_a 12.1928(19)
_cell_length_b 13.205(2)
_cell_length_c 19.022(3)
_cell_measurement_reflns_used 5194
_cell_measurement_temperature 130(2)
_cell_measurement_theta_max 0.00
_cell_measurement_theta_min 0.00
_cell_volume 2895.3(8)
_computing_cell_refinement 'Bruker SMART'
_computing_data_collection 'Bruker SMART'
_computing_data_reduction 'Bruker SAINT'
_computing_molecular_graphics 'Bruker SHELXTL'
_computing_publication_material 'Bruker SHELXTL'
_computing_structure_refinement 'SHELXL-97 (Sheldrick, 1997)'
_computing_structure_solution 'SHELXS-97 (Sheldrick, 1990)'
_diffrn_ambient_temperature 130(2)
_diffrn_measured_fraction_theta_full 0.941
_diffrn_measured_fraction_theta_max 0.941
_diffrn_measurement_device_type 'CCD area detector'
_diffrn_measurement_method 'phi and omega scans'
_diffrn_radiation_monochromator graphite
_diffrn_radiation_source 'fine-focus sealed tube'
_diffrn_radiation_type MoK\a
_diffrn_radiation_wavelength 0.71073
_diffrn_reflns_av_R_equivalents 0.0253
_diffrn_reflns_av_sigmaI/netI 0.0551
_diffrn_reflns_limit_h_max 15
_diffrn_reflns_limit_h_min -10
_diffrn_reflns_limit_k_max 17
_diffrn_reflns_limit_k_min -17
_diffrn_reflns_limit_l_max 24
_diffrn_reflns_limit_l_min -18
_diffrn_reflns_number 18033
_diffrn_reflns_theta_full 27.52
_diffrn_reflns_theta_max 27.52
_diffrn_reflns_theta_min 1.12
_exptl_absorpt_coefficient_mu 2.814
_exptl_absorpt_correction_type none
_exptl_crystal_colour yellow
_exptl_crystal_density_diffrn 1.591
_exptl_crystal_density_meas 0
_exptl_crystal_density_method 'not measured'
_exptl_crystal_description prism
_exptl_crystal_F_000 1380
_exptl_crystal_size_max 1.0
_exptl_crystal_size_mid 0.5
_exptl_crystal_size_min 0.5
_refine_diff_density_max 5.245
_refine_diff_density_min -2.127
_refine_diff_density_rms 0.225
_refine_ls_extinction_method none
_refine_ls_goodness_of_fit_ref 1.046
_refine_ls_hydrogen_treatment constr
_refine_ls_matrix_type full
_refine_ls_number_parameters 629
_refine_ls_number_reflns 12556
_refine_ls_number_restraints 0
_refine_ls_restrained_S_all 1.046
_refine_ls_R_factor_all 0.0765
_refine_ls_R_factor_gt 0.0680
_refine_ls_shift/su_max 1.838
_refine_ls_shift/su_mean 0.026
_refine_ls_structure_factor_coef Fsqd
_refine_ls_weighting_details 'calc w=1/[\s^2^(Fo^2^)+(0.1103P)^2^+24.7535P] where P=(Fo^2^+2Fc^2^)/3'
_refine_ls_weighting_scheme calc
_refine_ls_wR_factor_gt 0.1825
_refine_ls_wR_factor_ref 0.1898
_reflns_number_gt 10967
_reflns_number_total 12556
_reflns_threshold_expression >2sigma(I)
_cod_data_source_file om0611002si20070309_034119.cif
_cod_data_source_block ken11_2
_cod_depositor_comments
;
The following automatic conversions were performed:

'_symmetry_cell_setting' value 'Triclinic' changed to 'triclinic'
according to /home/saulius/struct/CIF-dictionaries/cif_core.dic
dictionary named 'cif_core.dic' version 2.4.1 from 2010-06-29.

Automatic conversion script
Id: cif_fix_values 1715 2011-07-08 13:25:40Z adriana 
;
_cod_original_cell_volume 2895.4(8)
_cod_original_sg_symbol_H-M P-1
_cod_database_code 4072860

loop_
_symmetry_equiv_pos_as_xyz
'x, y, z'
'-x, -y, -z'

loop_
_atom_site_label
_atom_site_type_symbol
_atom_site_fract_x
_atom_site_fract_y
_atom_site_fract_z
_atom_site_U_iso_or_equiv
_atom_site_adp_type
_atom_site_occupancy
_atom_site_symmetry_multiplicity
_atom_site_calc_flag
_atom_site_refinement_flags
Ir1 Ir 0.64517(2) 0.90314(2) 0.695797(14) 0.02005(11) Uani 1 1 d .
Cl1 Cl 0.9357(3) 0.3669(2) 0.69976(19) 0.0583(7) Uani 1 1 d .
Cl2 Cl 0.8238(3) 0.3132(2) 0.59704(16) 0.0570(7) Uani 1 1 d .
Cl3 Cl 0.7801(3) 0.51628(19) 0.64095(18) 0.0590(7) Uani 1 1 d .
Cl4 Cl 0.1667(5) 0.6646(3) 0.8655(3) 0.1085(17) Uani 1 1 d .
Cl5 Cl 0.2007(3) 0.8795(3) 0.8157(2) 0.0759(9) Uani 1 1 d .
Cl6 Cl -0.0275(3) 0.8130(3) 0.8705(2) 0.0800(10) Uani 1 1 d .
Cl7 Cl 0.2414(4) 0.1858(4) 0.7247(3) 0.1014(13) Uiso 1 1 d .
Cl8 Cl 0.1642(5) 0.4019(5) 0.7738(5) 0.144(3) Uani 1 1 d .
Cl9 Cl 0.0840(6) 0.2222(5) 0.8632(4) 0.131(2) Uani 1 1 d .
S1 S 0.51680(19) 0.30384(16) 0.84721(12) 0.0322(4) Uani 1 1 d .
F1 F 0.5410(9) 0.5005(8) 0.8292(6) 0.096(3) Uiso 1 1 d .
F2 F 0.5039(7) 0.4513(6) 0.7386(3) 0.0658(19) Uani 1 1 d .
F3 F 0.3730(8) 0.4648(7) 0.8369(5) 0.082(2) Uiso 1 1 d .
O1 O 0.6356(7) 0.2889(8) 0.8124(4) 0.081(3) Uani 1 1 d .
O2 O 0.4440(10) 0.2486(9) 0.8231(6) 0.088(3) Uiso 1 1 d .
O3 O 0.4916(7) 0.3026(6) 0.9252(4) 0.0520(19) Uani 1 1 d .
O4 O 0.4517(8) 0.4617(7) 0.4511(5) 0.066(2) Uiso 1 1 d .
O5 O 0.3665(11) 0.4224(9) 0.5992(7) 0.096(3) Uiso 1 1 d .
N1 N 0.5754(5) 1.0210(5) 0.6327(3) 0.0231(12) Uani 1 1 d .
N2 N 0.3572(6) 0.8655(5) 0.6249(4) 0.0299(14) Uani 1 1 d .
N3 N 0.5370(5) 0.9339(5) 0.7984(3) 0.0219(12) Uani 1 1 d .
N4 N 0.6930(5) 0.7835(5) 0.7670(3) 0.0223(12) Uani 1 1 d .
N5 N 0.7800(6) 0.9840(5) 0.7110(3) 0.0264(13) Uani 1 1 d .
C1 C 0.6145(7) 1.1154(6) 0.6088(4) 0.0278(16) Uani 1 1 d .
H1 H 0.6798 1.1309 0.6219 0.033 Uiso 1 1 calc R
C2 C 0.5624(8) 1.1908(6) 0.5655(5) 0.0346(19) Uani 1 1 d .
H2 H 0.5911 1.2570 0.5501 0.042 Uiso 1 1 calc R
C3 C 0.4697(8) 1.1686(7) 0.5455(5) 0.038(2) Uani 1 1 d .
H3 H 0.4339 1.2192 0.5154 0.046 Uiso 1 1 calc R
C4 C 0.4281(8) 1.0727(7) 0.5690(5) 0.0349(18) Uani 1 1 d .
H4 H 0.3635 1.0563 0.5556 0.042 Uiso 1 1 calc R
C5 C 0.4832(7) 0.9995(6) 0.6133(4) 0.0255(15) Uani 1 1 d .
C6 C 0.4488(6) 0.8940(6) 0.6410(4) 0.0241(15) Uani 1 1 d .
C7 C 0.5178(7) 0.8324(6) 0.6830(4) 0.0243(15) Uani 1 1 d .
C8 C 0.4853(7) 0.7317(6) 0.7078(5) 0.0314(17) Uani 1 1 d .
H8 H 0.5281 0.6850 0.7358 0.038 Uiso 1 1 calc R
C9 C 0.3935(8) 0.6996(7) 0.6924(5) 0.0354(19) Uani 1 1 d .
H9 H 0.3720 0.6313 0.7102 0.042 Uiso 1 1 calc R
C10 C 0.3303(7) 0.7681(7) 0.6500(5) 0.0301(17) Uani 1 1 d .
C11 C 0.2293(7) 0.7374(7) 0.6312(5) 0.0337(18) Uani 1 1 d .
C12 C 0.1840(11) 0.6448(10) 0.6600(7) 0.064(4) Uani 1 1 d .
H12 H 0.2166 0.5982 0.6940 0.077 Uiso 1 1 calc R
C13 C 0.0912(11) 0.6184(10) 0.6403(7) 0.061(3) Uani 1 1 d .
H13 H 0.0605 0.5540 0.6613 0.073 Uiso 1 1 calc R
C14 C 0.0428(8) 0.6829(10) 0.5912(6) 0.050(3) Uani 1 1 d .
H14 H -0.0183 0.6627 0.5759 0.060 Uiso 1 1 calc R
C15 C 0.0847(8) 0.7777(9) 0.5645(6) 0.049(3) Uani 1 1 d .
H15 H 0.0496 0.8252 0.5323 0.059 Uiso 1 1 calc R
C16 C 0.1771(8) 0.8047(7) 0.5838(5) 0.0371(19) Uani 1 1 d .
H16 H 0.2054 0.8704 0.5643 0.045 Uiso 1 1 calc R
C17 C 0.4564(7) 1.0131(6) 0.8090(4) 0.0275(16) Uani 1 1 d .
H17 H 0.4559 1.0675 0.7695 0.033 Uiso 1 1 calc R
C18 C 0.3749(7) 1.0182(7) 0.8748(5) 0.0314(17) Uani 1 1 d .
H18 H 0.3224 1.0773 0.8808 0.038 Uiso 1 1 calc R
C19 C 0.3686(7) 0.9372(6) 0.9329(4) 0.0266(16) Uani 1 1 d .
C20 C 0.4556(7) 0.8585(6) 0.9219(4) 0.0285(16) Uani 1 1 d .
H20 H 0.4587 0.8041 0.9611 0.034 Uiso 1 1 calc R
C21 C 0.5372(6) 0.8576(6) 0.8555(4) 0.0217(14) Uani 1 1 d .
C22 C 0.6311(6) 0.7765(6) 0.8391(4) 0.0241(15) Uani 1 1 d .
C23 C 0.6569(7) 0.7006(6) 0.8932(4) 0.0253(15) Uani 1 1 d .
H23 H 0.6128 0.6996 0.9429 0.030 Uiso 1 1 calc R
C24 C 0.7475(7) 0.6249(6) 0.8756(4) 0.0273(16) Uani 1 1 d .
C25 C 0.8076(7) 0.6330(7) 0.8011(4) 0.0311(17) Uani 1 1 d .
H25 H 0.8692 0.5837 0.7855 0.037 Uiso 1 1 calc R
C26 C 0.7793(7) 0.7104(6) 0.7501(4) 0.0266(15) Uani 1 1 d .
H26 H 0.8227 0.7128 0.7002 0.032 Uiso 1 1 calc R
C27 C 0.2779(7) 0.9387(6) 1.0063(5) 0.0315(17) Uani 1 1 d .
C28 C 0.1719(10) 1.0082(10) 0.9960(7) 0.071(4) Uani 1 1 d .
H28A H 0.1404 0.9832 0.9605 0.107 Uiso 1 1 calc R
H28B H 0.1933 1.0789 0.9775 0.107 Uiso 1 1 calc R
H28C H 0.1142 1.0070 1.0435 0.107 Uiso 1 1 calc R
C29 C 0.3327(11) 0.9782(10) 1.0582(6) 0.060(3) Uani 1 1 d .
H29A H 0.2763 0.9834 1.1055 0.089 Uiso 1 1 calc R
H29B H 0.3597 1.0464 1.0362 0.089 Uiso 1 1 calc R
H29C H 0.3975 0.9305 1.0661 0.089 Uiso 1 1 calc R
C30 C 0.2410(8) 0.8315(8) 1.0382(5) 0.041(2) Uani 1 1 d .
H30A H 0.3063 0.7869 1.0489 0.062 Uiso 1 1 calc R
H30B H 0.2125 0.8036 1.0025 0.062 Uiso 1 1 calc R
H30C H 0.1801 0.8345 1.0839 0.062 Uiso 1 1 calc R
C31 C 0.7768(7) 0.5423(7) 0.9359(5) 0.0340(18) Uani 1 1 d .
C32 C 0.6700(9) 0.4827(7) 0.9733(5) 0.040(2) Uani 1 1 d .
H32A H 0.6080 0.5296 0.9974 0.060 Uiso 1 1 calc R
H32B H 0.6879 0.4267 1.0102 0.060 Uiso 1 1 calc R
H32C H 0.6462 0.4540 0.9360 0.060 Uiso 1 1 calc R
C33 C 0.8077(9) 0.5953(8) 0.9932(5) 0.042(2) Uani 1 1 d .
H33A H 0.8755 0.6336 0.9694 0.062 Uiso 1 1 calc R
H33B H 0.8240 0.5431 1.0330 0.062 Uiso 1 1 calc R
H33C H 0.7435 0.6429 1.0138 0.062 Uiso 1 1 calc R
C34 C 0.8765(11) 0.4666(9) 0.9043(6) 0.063(4) Uani 1 1 d .
H34A H 0.8538 0.4280 0.8715 0.094 Uiso 1 1 calc R
H34B H 0.8967 0.4185 0.9449 0.094 Uiso 1 1 calc R
H34C H 0.9427 0.5048 0.8765 0.094 Uiso 1 1 calc R
C35 C 0.8904(7) 0.9451(6) 0.6935(4) 0.0292(16) Uani 1 1 d .
H35 H 0.9085 0.8845 0.6706 0.035 Uiso 1 1 calc R
C36 C 0.9772(7) 0.9890(7) 0.7073(5) 0.0341(18) Uani 1 1 d .
H36 H 1.0536 0.9595 0.6935 0.041 Uiso 1 1 calc R
C37 C 0.9530(8) 1.0773(8) 0.7415(5) 0.040(2) Uani 1 1 d .
H37 H 1.0118 1.1085 0.7523 0.048 Uiso 1 1 calc R
C38 C 0.8407(8) 1.1182(7) 0.7595(5) 0.0369(19) Uani 1 1 d .
H38 H 0.8210 1.1787 0.7825 0.044 Uiso 1 1 calc R
C39 C 0.7572(8) 1.0703(6) 0.7435(4) 0.0312(17) Uani 1 1 d .
H39 H 0.6805 1.0993 0.7559 0.037 Uiso 1 1 calc R
C40 C 0.7456(7) 0.8637(6) 0.5966(4) 0.0256(15) Uani 1 1 d .
C41 C 0.7426(7) 0.7702(7) 0.5719(5) 0.0320(17) Uani 1 1 d .
H41 H 0.6961 0.7196 0.6041 0.038 Uiso 1 1 calc R
C42 C 0.8042(8) 0.7483(7) 0.5028(5) 0.038(2) Uani 1 1 d .
H42 H 0.8007 0.6832 0.4889 0.046 Uiso 1 1 calc R
C43 C 0.8707(8) 0.8203(8) 0.4541(5) 0.041(2) Uani 1 1 d .
H43 H 0.9118 0.8062 0.4061 0.049 Uiso 1 1 calc R
C44 C 0.8765(8) 0.9125(8) 0.4761(5) 0.038(2) Uani 1 1 d .
H44 H 0.9226 0.9626 0.4432 0.045 Uiso 1 1 calc R
C45 C 0.8162(7) 0.9340(7) 0.5457(4) 0.0317(18) Uani 1 1 d .
H45 H 0.8228 0.9985 0.5595 0.038 Uiso 1 1 calc R
C46 C 0.4826(8) 0.4359(7) 0.8110(5) 0.038(2) Uani 1 1 d .
C47 C 0.8101(9) 0.3842(7) 0.6701(5) 0.039(2) Uani 1 1 d .
H47 H 0.7454 0.3594 0.7122 0.046 Uiso 1 1 calc R
C48 C 0.1142(11) 0.7811(8) 0.8227(6) 0.053(3) Uani 1 1 d .
H48 H 0.1144 0.7716 0.7717 0.064 Uiso 1 1 calc R
C49 C 0.166(2) 0.2882(18) 0.8102(13) 0.118(7) Uiso 1 1 d .
H49 H 0.2285 0.2841 0.8357 0.141 Uiso 1 1 calc R

loop_
_atom_site_aniso_label
_atom_site_aniso_U_11
_atom_site_aniso_U_22
_atom_site_aniso_U_33
_atom_site_aniso_U_23
_atom_site_aniso_U_13
_atom_site_aniso_U_12
Ir1 0.02279(16) 0.01854(15) 0.01807(15) 0.00016(10) -0.00643(10) 0.00012(10)
Cl1 0.0600(16) 0.0399(13) 0.083(2) -0.0010(13) -0.0317(15) -0.0158(12)
Cl2 0.0743(19) 0.0485(14) 0.0509(15) -0.0210(12) -0.0102(13) -0.0096(13)
Cl3 0.080(2) 0.0308(12) 0.0716(18) -0.0059(12) -0.0297(15) -0.0032(12)
Cl4 0.130(4) 0.070(2) 0.089(3) 0.030(2) -0.007(3) 0.028(2)
Cl5 0.079(2) 0.078(2) 0.078(2) -0.0079(18) -0.0230(18) -0.0311(18)
Cl6 0.075(2) 0.065(2) 0.081(2) 0.0120(17) 0.0017(18) -0.0118(17)
Cl8 0.111(4) 0.100(4) 0.230(8) 0.006(4) -0.081(5) 0.004(3)
Cl9 0.135(5) 0.133(5) 0.122(5) -0.022(4) -0.037(4) 0.010(4)
S1 0.0362(11) 0.0257(10) 0.0346(11) -0.0017(8) -0.0123(8) 0.0023(8)
F2 0.090(5) 0.064(4) 0.035(3) 0.007(3) -0.018(3) 0.013(4)
O1 0.053(5) 0.111(8) 0.042(4) 0.026(5) 0.007(4) 0.038(5)
O3 0.060(5) 0.047(4) 0.032(3) 0.005(3) 0.001(3) 0.018(3)
N1 0.024(3) 0.023(3) 0.019(3) 0.001(2) -0.006(2) 0.002(2)
N2 0.030(4) 0.029(3) 0.031(3) 0.003(3) -0.015(3) -0.001(3)
N3 0.024(3) 0.019(3) 0.020(3) -0.002(2) -0.003(2) -0.002(2)
N4 0.024(3) 0.021(3) 0.021(3) 0.001(2) -0.006(2) -0.003(2)
N5 0.029(3) 0.028(3) 0.020(3) -0.001(3) -0.005(2) -0.003(3)
C1 0.032(4) 0.023(4) 0.027(4) 0.003(3) -0.009(3) -0.002(3)
C2 0.041(5) 0.023(4) 0.038(5) 0.006(3) -0.013(4) -0.001(3)
C3 0.047(5) 0.025(4) 0.041(5) 0.009(4) -0.018(4) 0.002(4)
C4 0.040(5) 0.028(4) 0.035(4) 0.004(3) -0.012(4) -0.002(4)
C5 0.029(4) 0.026(4) 0.022(3) -0.002(3) -0.009(3) 0.001(3)
C6 0.025(4) 0.025(4) 0.020(3) 0.002(3) -0.006(3) 0.000(3)
C7 0.028(4) 0.022(4) 0.023(3) -0.002(3) -0.010(3) 0.001(3)
C8 0.038(4) 0.025(4) 0.034(4) 0.000(3) -0.018(4) 0.000(3)
C9 0.043(5) 0.025(4) 0.042(5) 0.004(4) -0.022(4) -0.005(3)
C10 0.025(4) 0.035(4) 0.030(4) 0.002(3) -0.010(3) -0.003(3)
C11 0.029(4) 0.039(5) 0.034(4) -0.003(4) -0.010(3) -0.007(3)
C12 0.061(7) 0.066(8) 0.076(8) 0.021(6) -0.042(7) -0.032(6)
C13 0.067(8) 0.062(7) 0.061(7) 0.007(6) -0.023(6) -0.038(6)
C14 0.027(5) 0.084(8) 0.046(6) -0.022(6) -0.012(4) -0.010(5)
C15 0.034(5) 0.066(7) 0.060(6) -0.029(5) -0.029(5) 0.013(5)
C16 0.037(5) 0.035(5) 0.044(5) -0.011(4) -0.020(4) 0.008(4)
C17 0.031(4) 0.020(4) 0.026(4) 0.006(3) -0.007(3) 0.003(3)
C18 0.027(4) 0.030(4) 0.032(4) -0.005(3) -0.003(3) 0.006(3)
C19 0.027(4) 0.024(4) 0.025(4) -0.002(3) -0.004(3) 0.002(3)
C20 0.033(4) 0.025(4) 0.023(4) 0.005(3) -0.005(3) -0.002(3)
C21 0.020(3) 0.020(3) 0.024(3) -0.002(3) -0.007(3) 0.002(3)
C22 0.026(4) 0.020(3) 0.026(4) -0.004(3) -0.008(3) 0.001(3)
C23 0.027(4) 0.029(4) 0.020(3) 0.000(3) -0.008(3) -0.002(3)
C24 0.029(4) 0.025(4) 0.027(4) -0.001(3) -0.010(3) 0.001(3)
C25 0.029(4) 0.035(4) 0.028(4) -0.009(3) -0.007(3) 0.008(3)
C26 0.026(4) 0.029(4) 0.023(4) -0.005(3) -0.005(3) 0.001(3)
C27 0.031(4) 0.030(4) 0.027(4) 0.001(3) 0.000(3) 0.001(3)
C28 0.052(7) 0.069(8) 0.054(7) 0.006(6) 0.024(5) 0.035(6)
C29 0.079(8) 0.067(7) 0.032(5) -0.017(5) 0.006(5) -0.036(6)
C30 0.035(5) 0.045(5) 0.036(5) -0.003(4) 0.002(4) -0.005(4)
C31 0.033(4) 0.034(4) 0.031(4) -0.003(3) -0.008(3) 0.011(3)
C32 0.052(6) 0.028(4) 0.041(5) 0.010(4) -0.019(4) -0.009(4)
C33 0.047(5) 0.044(5) 0.033(5) 0.013(4) -0.018(4) -0.006(4)
C34 0.064(7) 0.057(7) 0.042(6) 0.017(5) -0.001(5) 0.033(6)
C35 0.030(4) 0.031(4) 0.023(4) 0.001(3) -0.006(3) -0.001(3)
C36 0.029(4) 0.041(5) 0.031(4) 0.004(4) -0.009(3) -0.008(4)
C37 0.042(5) 0.048(5) 0.034(5) 0.008(4) -0.014(4) -0.024(4)
C38 0.046(5) 0.037(5) 0.028(4) -0.003(4) -0.006(4) -0.015(4)
C39 0.039(5) 0.026(4) 0.024(4) 0.000(3) -0.003(3) -0.005(3)
C40 0.025(4) 0.030(4) 0.020(3) -0.001(3) -0.008(3) 0.008(3)
C41 0.035(4) 0.034(4) 0.027(4) -0.003(3) -0.011(3) 0.002(3)
C42 0.049(5) 0.035(5) 0.034(5) -0.012(4) -0.021(4) 0.015(4)
C43 0.043(5) 0.057(6) 0.018(4) -0.003(4) -0.010(3) 0.019(4)
C44 0.031(4) 0.050(5) 0.025(4) -0.001(4) -0.006(3) 0.013(4)
C45 0.031(4) 0.040(5) 0.021(4) 0.000(3) -0.008(3) 0.006(3)
C46 0.046(5) 0.026(4) 0.043(5) -0.005(4) -0.013(4) -0.001(4)
C47 0.049(5) 0.028(4) 0.040(5) -0.007(4) -0.011(4) -0.005(4)
C48 0.067(7) 0.039(5) 0.050(6) 0.000(5) -0.016(5) -0.001(5)

loop_
_atom_type_symbol
_atom_type_description
_atom_type_scat_dispersion_real
_atom_type_scat_dispersion_imag
_atom_type_scat_source
C C 0.0033 0.0016 'International Tables Vol C Tables 4.2.6.8 and 6.1.1.4'
H H 0.0000 0.0000 'International Tables Vol C Tables 4.2.6.8 and 6.1.1.4'
N N 0.0061 0.0033 'International Tables Vol C Tables 4.2.6.8 and 6.1.1.4'
Ir Ir -1.4442 7.9887 'International Tables Vol C Tables 4.2.6.8 and 6.1.1.4'
Cl Cl 0.1484 0.1585 'International Tables Vol C Tables 4.2.6.8 and 6.1.1.4'
S S 0.1246 0.1234 'International Tables Vol C Tables 4.2.6.8 and 6.1.1.4'
O O 0.0106 0.0060 'International Tables Vol C Tables 4.2.6.8 and 6.1.1.4'
F F 0.0171 0.0103 'International Tables Vol C Tables 4.2.6.8 and 6.1.1.4'

loop_
_geom_angle_atom_site_label_1
_geom_angle_atom_site_label_2
_geom_angle_atom_site_label_3
_geom_angle
C7 Ir1 N4 94.2(3)
C7 Ir1 N1 80.7(3)
N4 Ir1 N1 172.4(2)
C7 Ir1 C40 89.4(3)
N4 Ir1 C40 100.2(3)
N1 Ir1 C40 85.4(3)
C7 Ir1 N3 87.3(3)
N4 Ir1 N3 77.9(2)
N1 Ir1 N3 96.2(2)
C40 Ir1 N3 176.0(3)
C7 Ir1 N5 178.2(3)
N4 Ir1 N5 86.8(2)
N1 Ir1 N5 98.2(3)
C40 Ir1 N5 91.9(3)
N3 Ir1 N5 91.4(2)
O2 S1 O1 115.4(7)
O2 S1 O3 115.4(6)
O1 S1 O3 113.9(5)
O2 S1 C46 102.6(6)
O1 S1 C46 102.4(5)
O3 S1 C46 104.8(4)
C5 N1 C1 118.5(7)
C5 N1 Ir1 115.6(5)
C1 N1 Ir1 125.9(5)
C10 N2 C6 116.7(7)
C17 N3 C21 117.9(6)
C17 N3 Ir1 125.8(5)
C21 N3 Ir1 115.3(5)
C26 N4 C22 116.6(6)
C26 N4 Ir1 126.7(5)
C22 N4 Ir1 116.7(5)
C39 N5 C35 117.0(7)
C39 N5 Ir1 121.9(6)
C35 N5 Ir1 120.9(5)
N1 C1 C2 122.1(8)
C3 C2 C1 119.3(8)
C2 C3 C4 119.7(8)
C3 C4 C5 118.8(8)
N1 C5 C4 121.5(7)
N1 C5 C6 114.3(7)
C4 C5 C6 124.2(7)
N2 C6 C7 126.5(7)
N2 C6 C5 118.7(7)
C7 C6 C5 114.8(7)
C8 C7 C6 114.2(7)
C8 C7 Ir1 131.2(6)
C6 C7 Ir1 114.6(6)
C9 C8 C7 121.1(8)
C8 C9 C10 119.9(8)
N2 C10 C9 121.6(7)
N2 C10 C11 116.0(7)
C9 C10 C11 122.4(8)
C12 C11 C16 117.9(9)
C12 C11 C10 122.4(9)
C16 C11 C10 119.7(8)
C11 C12 C13 120.7(11)
C14 C13 C12 121.3(11)
C13 C14 C15 118.3(9)
C14 C15 C16 120.7(10)
C15 C16 C11 120.9(10)
N3 C17 C18 122.6(7)
C17 C18 C19 120.5(7)
C20 C19 C18 115.8(7)
C20 C19 C27 121.8(7)
C18 C19 C27 122.2(7)
C21 C20 C19 121.5(7)
N3 C21 C20 121.4(7)
N3 C21 C22 113.7(6)
C20 C21 C22 124.9(7)
N4 C22 C23 122.4(7)
N4 C22 C21 115.1(6)
C23 C22 C21 122.5(7)
C22 C23 C24 120.9(7)
C25 C24 C23 115.3(7)
C25 C24 C31 124.0(7)
C23 C24 C31 120.6(7)
C26 C25 C24 121.3(7)
N4 C26 C25 123.5(7)
C30 C27 C29 109.7(8)
C30 C27 C19 110.7(7)
C29 C27 C19 106.6(7)
C30 C27 C28 108.1(9)
C29 C27 C28 111.0(10)
C19 C27 C28 110.8(7)
C24 C31 C34 111.9(7)
C24 C31 C32 107.9(7)
C34 C31 C32 109.1(9)
C24 C31 C33 108.9(7)
C34 C31 C33 109.6(9)
C32 C31 C33 109.4(7)
N5 C35 C36 123.1(8)
C35 C36 C37 119.7(8)
C38 C37 C36 117.9(8)
C37 C38 C39 119.4(9)
N5 C39 C38 122.9(8)
C41 C40 C45 114.9(7)
C41 C40 Ir1 123.7(6)
C45 C40 Ir1 121.2(6)
C42 C41 C40 122.8(8)
C43 C42 C41 120.4(9)
C44 C43 C42 118.7(8)
C43 C44 C45 121.1(9)
C44 C45 C40 122.2(9)
F2 C46 F1 106.9(9)
F2 C46 F3 106.8(9)
F1 C46 F3 106.5(9)
F2 C46 S1 112.7(7)
F1 C46 S1 111.8(8)
F3 C46 S1 111.7(7)
Cl1 C47 Cl2 110.5(5)
Cl1 C47 Cl3 109.8(5)
Cl2 C47 Cl3 109.9(5)
Cl5 C48 Cl4 111.3(7)
Cl5 C48 Cl6 111.0(6)
Cl4 C48 Cl6 110.4(6)
Cl9 C49 Cl8 135.8(17)
Cl9 C49 Cl7 100.8(12)
Cl8 C49 Cl7 110.0(13)

loop_
_geom_bond_atom_site_label_1
_geom_bond_atom_site_label_2
_geom_bond_distance
Ir1 C7 1.993(8)
Ir1 N4 2.040(6)
Ir1 N1 2.051(6)
Ir1 C40 2.060(7)
Ir1 N3 2.108(6)
Ir1 N5 2.169(7)
Cl1 C47 1.750(10)
Cl2 C47 1.763(9)
Cl3 C47 1.766(9)
Cl4 C48 1.751(11)
Cl5 C48 1.734(12)
Cl6 C48 1.756(13)
Cl7 C49 2.22(2)
Cl8 C49 1.54(2)
Cl9 C49 1.46(2)
S1 O2 1.421(12)
S1 O1 1.424(8)
S1 O3 1.427(7)
S1 C46 1.809(9)
F1 C46 1.317(13)
F2 C46 1.314(11)
F3 C46 1.324(13)
N1 C5 1.348(10)
N1 C1 1.349(10)
N2 C10 1.341(11)
N2 C6 1.344(10)
N3 C17 1.350(10)
N3 C21 1.351(10)
N4 C26 1.349(10)
N4 C22 1.366(10)
N5 C39 1.350(10)
N5 C35 1.356(10)
C1 C2 1.389(11)
C2 C3 1.365(13)
C3 C4 1.379(12)
C4 C5 1.406(11)
C5 C6 1.471(11)
C6 C7 1.413(10)
C7 C8 1.399(11)
C8 C9 1.361(12)
C9 C10 1.413(12)
C10 C11 1.488(11)
C11 C12 1.367(14)
C11 C16 1.385(13)
C12 C13 1.383(15)
C13 C14 1.364(17)
C14 C15 1.371(17)
C15 C16 1.377(13)
C17 C18 1.375(11)
C18 C19 1.394(11)
C19 C20 1.392(11)
C19 C27 1.529(11)
C20 C21 1.378(11)
C21 C22 1.478(10)
C22 C23 1.385(11)
C23 C24 1.407(11)
C24 C25 1.399(11)
C24 C31 1.532(11)
C25 C26 1.367(12)
C27 C30 1.512(12)
C27 C29 1.519(14)
C27 C28 1.532(13)
C31 C34 1.534(13)
C31 C32 1.538(13)
C31 C33 1.538(13)
C35 C36 1.368(12)
C36 C37 1.393(14)
C37 C38 1.384(14)
C38 C39 1.384(12)
C40 C41 1.401(12)
C40 C45 1.403(12)
C41 C42 1.384(12)
C42 C43 1.376(15)
C43 C44 1.368(15)
C44 C45 1.385(12)
